data_1567581
loop_
_publ_author_name
'Th\'ery, Valentin'
'Molton, Florian'
'Sirach, Selim'
'Tillet, Neven'
'P\'ecaut, Jacques'
'Tom\'as-Mendivil, Eder'
'Martin, David'

_publ_section_title
;
 The curious case of a sterically crowded Stenhouse salt
;
_journal_issue 33
_journal_name_full 'Chemical Science'
_journal_page_first 9755
_journal_page_last 9760
_journal_paper_doi 10.1039/D2SC01895K
_journal_volume 13
_journal_year 2022
_chemical_formula_moiety 'Cl, C53 H77 N2 O, H2 O'
_chemical_formula_sum 'C53 H79 Cl N2 O2'
_chemical_formula_weight 811.63
_space_group_crystal_system monoclinic
_space_group_IT_number 14
_space_group_name_Hall '-P 2ybc'
_space_group_name_H-M_alt 'P 1 21/c 1'
_atom_sites_solution_hydrogens mixed
_audit_creation_date 2022-02-08
_audit_creation_method
;
Olex2 1.3
(compiled 2020.11.12 svn.r5f609507 for OlexSys, GUI svn.r6408)
;
_audit_update_record
;
2022-03-30 deposited with the CCDC.	2022-07-27 downloaded from the CCDC.
;
_cell_angle_alpha 90
_cell_angle_beta 107.607(5)
_cell_angle_gamma 90
_cell_formula_units_Z 4
_cell_length_a 13.0058(6)
_cell_length_b 18.6532(8)
_cell_length_c 20.2559(8)
_cell_measurement_reflns_used 2088
_cell_measurement_temperature 150.3(5)
_cell_measurement_theta_max 24.4110
_cell_measurement_theta_min 2.4990
_cell_volume 4683.9(4)
_computing_cell_refinement 'CrysAlisPro 1.171.41.93a (Rigaku OD, 2020)'
_computing_data_collection 'CrysAlisPro 1.171.41.93a (Rigaku OD, 2020)'
_computing_data_reduction 'CrysAlisPro 1.171.41.93a (Rigaku OD, 2020)'
_computing_molecular_graphics 'Olex2 1.3 (Dolomanov et al., 2009)'
_computing_publication_material 'Olex2 1.3 (Dolomanov et al., 2009)'
_computing_structure_refinement 'ShelXL 2018/3 (Sheldrick, 2015)'
_diffrn_ambient_environment N~2~
_diffrn_ambient_temperature 150.3(5)
_diffrn_detector 'CCD plate'
_diffrn_detector_area_resol_mean 15.9653
_diffrn_detector_type Sapphire3
_diffrn_measured_fraction_theta_full 1.000
_diffrn_measured_fraction_theta_max 0.999
_diffrn_measurement_details
;
List of Runs (angles in degrees, time in seconds):

  # Type    Start    End  Width  t~exp~   \w     \q     \k     \f   Frames
#--------------------------------------------------------------------------
  1  \w     39.00 101.00   1.00  120.00    --   25.25 178.00 -30.00   62
  2  \w    -48.00  69.00   1.00  120.00    --   25.25 -19.00 -30.00  117
  3  \w   -103.00 -39.00   1.00  120.00    --  -27.12-178.00 -90.00   64
  4  \w      4.00  29.00   1.00  120.00    --   25.25  57.00   0.00   25
;
_diffrn_measurement_device 'four-circle diffractometer'
_diffrn_measurement_device_type 'Xcalibur, Sapphire3'
_diffrn_measurement_method '\w scans'
_diffrn_orient_matrix_type 'CrysAlisPro convention (1999,Acta A55,543-557)'
_diffrn_orient_matrix_UB_11 -0.0185569000
_diffrn_orient_matrix_UB_12 0.0353530000
_diffrn_orient_matrix_UB_13 0.0024136000
_diffrn_orient_matrix_UB_21 -0.0426662000
_diffrn_orient_matrix_UB_22 -0.0053110000
_diffrn_orient_matrix_UB_23 -0.0311415000
_diffrn_orient_matrix_UB_31 -0.0333100000
_diffrn_orient_matrix_UB_32 -0.0129191000
_diffrn_orient_matrix_UB_33 0.0193822000
_diffrn_radiation_monochromator graphite
_diffrn_radiation_probe x-ray
_diffrn_radiation_type 'Mo K\a'
_diffrn_radiation_wavelength 0.71073
_diffrn_reflns_av_R_equivalents 0.1072
_diffrn_reflns_av_unetI/netI 0.1931
_diffrn_reflns_Laue_measured_fraction_full 1.000
_diffrn_reflns_Laue_measured_fraction_max 0.999
_diffrn_reflns_limit_h_max 12
_diffrn_reflns_limit_h_min -16
_diffrn_reflns_limit_k_max 23
_diffrn_reflns_limit_k_min -22
_diffrn_reflns_limit_l_max 25
_diffrn_reflns_limit_l_min -25
_diffrn_reflns_number 22574
_diffrn_reflns_point_group_measured_fraction_full 1.000
_diffrn_reflns_point_group_measured_fraction_max 0.999
_diffrn_reflns_theta_full 25.242
_diffrn_reflns_theta_max 26.372
_diffrn_reflns_theta_min 1.972
_diffrn_source 'fine-focus sealed X-ray tube'
_diffrn_source_type 'Enhance (Mo) X-ray Source'
_exptl_absorpt_coefficient_mu 0.123
_exptl_absorpt_correction_T_max 0.999
_exptl_absorpt_correction_T_min 0.997
_exptl_absorpt_correction_type analytical
_exptl_absorpt_process_details
;
CrysAlisPro 1.171.41.93a (Rigaku Oxford Diffraction, 2020)
Analytical numeric absorption correction using a multifaceted crystal
model based on expressions derived by R.C. Clark & J.S. Reid.
(Clark, R. C. & Reid, J. S. (1995). Acta Cryst. A51, 887-897)
Empirical absorption correction using spherical harmonics,
implemented in SCALE3 ABSPACK scaling algorithm.
;
_exptl_crystal_colour 'translucent intense violet'
_exptl_crystal_density_diffrn 1.151
_exptl_crystal_description needle
_exptl_crystal_F_000 1776
_exptl_crystal_size_max 0.27
_exptl_crystal_size_mid 0.08
_exptl_crystal_size_min 0.05
_refine_diff_density_max 0.293
_refine_diff_density_min -0.265
_refine_diff_density_rms 0.056
_refine_ls_extinction_method none
_refine_ls_goodness_of_fit_ref 0.916
_refine_ls_hydrogen_treatment mixed
_refine_ls_matrix_type full
_refine_ls_number_parameters 546
_refine_ls_number_reflns 9580
_refine_ls_number_restraints 0
_refine_ls_restrained_S_all 0.916
_refine_ls_R_factor_all 0.1626
_refine_ls_R_factor_gt 0.0640
_refine_ls_shift/su_max 0.001
_refine_ls_shift/su_mean 0.000
_refine_ls_structure_factor_coef Fsqd
_refine_ls_weighting_details 'w=1/[\s^2^(Fo^2^)+(0.0141P)^2^] where P=(Fo^2^+2Fc^2^)/3'
_refine_ls_weighting_scheme calc
_refine_ls_wR_factor_gt 0.0926
_refine_ls_wR_factor_ref 0.1241
_reflns_Friedel_coverage 0.000
_reflns_number_gt 4449
_reflns_number_total 9580
_reflns_threshold_expression 'I > 2\s(I)'
_cod_data_source_file d2sc01895k2.cif
_cod_data_source_block 1HCl
_cod_database_code 1567581
_shelx_shelxl_version_number 2018/3
_chemical_oxdiff_formula 'C50 H70 N4 O1 Cl'
_shelx_space_group_comment
;
The symmetry employed for this shelxl refinement is uniquely defined
by the following loop, which should always be used as a source of
symmetry information in preference to the above space-group names.
They are only intended as comments.
;
_shelx_estimated_absorpt_t_max 0.994
_shelx_estimated_absorpt_t_min 0.968
_reflns_odcompleteness_completeness 67.21
_reflns_odcompleteness_iscentric 1
_reflns_odcompleteness_theta 30.44
_olex2_refinement_description
;
1.a Free rotating group:
 O1W(H1WA,H1WB)
1.b Ternary CH refined with riding coordinates:
 C18(H18), C21(H21), C48(H48), C51(H51)
1.c Secondary CH2 refined with riding coordinates:
 C7(H7A,H7B), C10(H10A,H10B), C26(H26A,H26B), C28(H28A,H28B), C36(H36A,H36B),
 C38(H38A,H38B)
1.d Aromatic/amide H refined with riding coordinates:
 C3(H3), C14(H14), C15(H15), C16(H16), C31(H31), C32(H32), C33(H33), C34(H34),
 C35(H35), C44(H44), C45(H45), C46(H46)
1.e Idealised Me refined as rotating group:
 C19(H19A,H19B,H19C), C20(H20A,H20B,H20C), C22(H22A,H22B,H22C), C23(H23A,H23B,
 H23C), C24(H24A,H24B,H24C), C25(H25A,H25B,H25C), C27(H27A,H27B,H27C), C29(H29A,
 H29B,H29C), C37(H37A,H37B,H37C), C39(H39A,H39B,H39C), C40(H40A,H40B,H40C),
 C41(H41A,H41B,H41C), C49(H49A,H49B,H49C), C50(H50A,H50B,H50C), C52(H52A,H52B,
 H52C), C53(H53A,H53B,H53C)
;
_olex2_submission_special_instructions 'No special instructions were received'
_oxdiff_exptl_absorpt_empirical_details
;
Empirical correction (ABSPACK) includes:
- Absorption correction using spherical harmonics
- Frame scaling
;
_oxdiff_exptl_absorpt_empirical_full_max 1.128
_oxdiff_exptl_absorpt_empirical_full_min 0.902

loop_
_space_group_symop_operation_xyz
'x, y, z'
'-x, y+1/2, -z+1/2'
'-x, -y, -z'
'x, -y-1/2, z-1/2'

loop_
_atom_site_label
_atom_site_type_symbol
_atom_site_fract_x
_atom_site_fract_y
_atom_site_fract_z
_atom_site_U_iso_or_equiv
_atom_site_adp_type
_atom_site_occupancy
_atom_site_site_symmetry_order
_atom_site_calc_flag
_atom_site_refinement_flags_posn
_atom_site_refinement_flags_adp
_atom_site_refinement_flags_occupancy
_atom_site_disorder_assembly
_atom_site_disorder_group
Cl1 Cl 0.65081(7) 0.83897(5) 0.75927(4) 0.0287(2) Uani 1 1 d . . . . .
O1 O 0.76673(18) 0.69147(13) 0.76089(11) 0.0213(6) Uani 1 1 d . . . . .
H1 H 0.727(3) 0.7319(18) 0.7578(16) 0.030(11) Uiso 1 1 d . . . . .
N1 N 0.4992(2) 0.77384(14) 0.54803(12) 0.0155(6) Uani 1 1 d . . . . .
N2 N 0.9551(2) 0.63348(15) 0.74790(13) 0.0198(7) Uani 1 1 d . . . . .
C1 C 0.4894(3) 0.72772(17) 0.59818(15) 0.0151(7) Uani 1 1 d . . . . .
C2 C 0.5706(2) 0.68705(17) 0.64226(15) 0.0154(7) Uani 1 1 d . . . . .
C3 C 0.6789(2) 0.68080(17) 0.63928(16) 0.0174(8) Uani 1 1 d . . . . .
H3 H 0.689570 0.682817 0.594940 0.021 Uiso 1 1 calc R U . . .
C4 C 0.7693(3) 0.67202(18) 0.69632(15) 0.0178(8) Uani 1 1 d . . . . .
C5 C 0.8683(3) 0.64262(18) 0.69288(16) 0.0193(8) Uani 1 1 d . . . . .
C6 C 0.3717(2) 0.73333(18) 0.60234(15) 0.0181(8) Uani 1 1 d . . . . .
C7 C 0.3176(3) 0.77664(19) 0.53709(15) 0.0213(8) Uani 1 1 d . . . . .
H7A H 0.285800 0.744111 0.497551 0.026 Uiso 1 1 calc R U . . .
H7B H 0.259343 0.806872 0.544308 0.026 Uiso 1 1 calc R U . . .
C8 C 0.4032(3) 0.82286(19) 0.52267(15) 0.0209(8) Uani 1 1 d . . . . .
C9 C 0.8896(3) 0.61428(19) 0.62716(16) 0.0230(8) Uani 1 1 d . . . . .
C10 C 0.9991(3) 0.5757(2) 0.65587(17) 0.0312(10) Uani 1 1 d . . . . .
H10A H 0.987988 0.523191 0.654590 0.037 Uiso 1 1 calc R U . . .
H10B H 1.046277 0.587465 0.627127 0.037 Uiso 1 1 calc R U . . .
C11 C 1.0519(3) 0.6002(2) 0.73031(17) 0.0231(8) Uani 1 1 d . . . . .
C12 C 0.5821(3) 0.77397(18) 0.51380(15) 0.0167(8) Uani 1 1 d . . . . .
C13 C 0.6643(3) 0.82553(18) 0.53052(15) 0.0205(8) Uani 1 1 d . . . . .
C14 C 0.7335(3) 0.8288(2) 0.48949(16) 0.0272(9) Uani 1 1 d . . . . .
H14 H 0.788072 0.864515 0.498980 0.033 Uiso 1 1 calc R U . . .
C15 C 0.7248(3) 0.7817(2) 0.43586(16) 0.0256(9) Uani 1 1 d . . . . .
H15 H 0.772459 0.785231 0.408519 0.031 Uiso 1 1 calc R U . . .
C16 C 0.6468(3) 0.72982(19) 0.42221(16) 0.0240(8) Uani 1 1 d . . . . .
H16 H 0.643256 0.696040 0.386483 0.029 Uiso 1 1 calc R U . . .
C17 C 0.5721(3) 0.72504(18) 0.45941(15) 0.0188(8) Uani 1 1 d . . . . .
C18 C 0.6858(3) 0.87607(19) 0.59144(16) 0.0258(9) Uani 1 1 d . . . . .
H18 H 0.629490 0.867826 0.614999 0.031 Uiso 1 1 calc R U . . .
C19 C 0.6803(3) 0.95476(19) 0.56917(18) 0.0353(10) Uani 1 1 d . . . . .
H19A H 0.680382 0.985489 0.608422 0.053 Uiso 1 1 calc R U . . .
H19B H 0.614075 0.962941 0.531014 0.053 Uiso 1 1 calc R U . . .
H19C H 0.743025 0.966213 0.553826 0.053 Uiso 1 1 calc R U . . .
C20 C 0.7962(3) 0.8604(2) 0.64343(16) 0.0302(9) Uani 1 1 d . . . . .
H20A H 0.852800 0.869586 0.621726 0.045 Uiso 1 1 calc R U . . .
H20B H 0.799251 0.810088 0.657865 0.045 Uiso 1 1 calc R U . . .
H20C H 0.807251 0.891446 0.684010 0.045 Uiso 1 1 calc R U . . .
C21 C 0.4858(3) 0.66807(18) 0.43807(15) 0.0196(8) Uani 1 1 d . . . . .
H21 H 0.429779 0.679088 0.461241 0.024 Uiso 1 1 calc R U . . .
C22 C 0.5299(3) 0.59322(18) 0.46104(16) 0.0282(9) Uani 1 1 d . . . . .
H22A H 0.587131 0.581766 0.440475 0.042 Uiso 1 1 calc R U . . .
H22B H 0.471641 0.557978 0.445729 0.042 Uiso 1 1 calc R U . . .
H22C H 0.559274 0.591885 0.511644 0.042 Uiso 1 1 calc R U . . .
C23 C 0.4299(3) 0.66778(19) 0.35925(15) 0.0260(9) Uani 1 1 d . . . . .
H23A H 0.404022 0.716156 0.343964 0.039 Uiso 1 1 calc R U . . .
H23B H 0.368694 0.634536 0.348285 0.039 Uiso 1 1 calc R U . . .
H23C H 0.481419 0.652456 0.335389 0.039 Uiso 1 1 calc R U . . .
C24 C 0.4196(3) 0.89320(18) 0.56311(16) 0.0277(9) Uani 1 1 d . . . . .
H24A H 0.447238 0.883039 0.612830 0.042 Uiso 1 1 calc R U . . .
H24B H 0.350591 0.918545 0.553140 0.042 Uiso 1 1 calc R U . . .
H24C H 0.471526 0.923159 0.549313 0.042 Uiso 1 1 calc R U . . .
C25 C 0.3776(3) 0.84134(19) 0.44604(15) 0.0286(9) Uani 1 1 d . . . . .
H25A H 0.435766 0.870933 0.439088 0.043 Uiso 1 1 calc R U . . .
H25B H 0.309502 0.867887 0.430779 0.043 Uiso 1 1 calc R U . . .
H25C H 0.371225 0.797081 0.419030 0.043 Uiso 1 1 calc R U . . .
C26 C 0.3111(3) 0.66224(18) 0.60091(16) 0.0228(8) Uani 1 1 d . . . . .
H26A H 0.343865 0.637647 0.645667 0.027 Uiso 1 1 calc R U . . .
H26B H 0.235701 0.673823 0.598295 0.027 Uiso 1 1 calc R U . . .
C27 C 0.3081(3) 0.60889(19) 0.54283(16) 0.0319(9) Uani 1 1 d . . . . .
H27A H 0.273874 0.631474 0.497858 0.048 Uiso 1 1 calc R U . . .
H27B H 0.266731 0.566420 0.547793 0.048 Uiso 1 1 calc R U . . .
H27C H 0.381898 0.594659 0.545709 0.048 Uiso 1 1 calc R U . . .
C28 C 0.3709(2) 0.77326(18) 0.66998(15) 0.0215(8) Uani 1 1 d . . . . .
H28A H 0.382188 0.737480 0.707607 0.026 Uiso 1 1 calc R U . . .
H28B H 0.432909 0.806711 0.683090 0.026 Uiso 1 1 calc R U . . .
C29 C 0.2692(3) 0.8153(2) 0.66572(17) 0.0314(10) Uani 1 1 d . . . . .
H29A H 0.265911 0.857967 0.636969 0.047 Uiso 1 1 calc R U . . .
H29B H 0.269969 0.829846 0.712357 0.047 Uiso 1 1 calc R U . . .
H29C H 0.205869 0.785115 0.645079 0.047 Uiso 1 1 calc R U . . .
C30 C 0.5458(2) 0.63853(18) 0.69526(15) 0.0164(8) Uani 1 1 d . . . . .
C31 C 0.5283(3) 0.56614(19) 0.67943(17) 0.0242(9) Uani 1 1 d . . . . .
H31 H 0.536568 0.548578 0.637316 0.029 Uiso 1 1 calc R U . . .
C32 C 0.4991(3) 0.5190(2) 0.72341(18) 0.0308(9) Uani 1 1 d . . . . .
H32 H 0.486643 0.469917 0.711109 0.037 Uiso 1 1 calc R U . . .
C33 C 0.4881(3) 0.5435(2) 0.78496(19) 0.0360(10) Uani 1 1 d . . . . .
H33 H 0.465270 0.511933 0.814581 0.043 Uiso 1 1 calc R U . . .
C34 C 0.5105(3) 0.6140(2) 0.80320(17) 0.0303(10) Uani 1 1 d . . . . .
H34 H 0.506311 0.630516 0.846686 0.036 Uiso 1 1 calc R U . . .
C35 C 0.5392(2) 0.66168(19) 0.75906(15) 0.0211(8) Uani 1 1 d . . . . .
H35 H 0.554373 0.710271 0.772546 0.025 Uiso 1 1 calc R U . . .
C36 C 0.8060(3) 0.55949(19) 0.58613(16) 0.0281(9) Uani 1 1 d . . . . .
H36A H 0.740666 0.585893 0.559313 0.034 Uiso 1 1 calc R U . . .
H36B H 0.835824 0.535241 0.552479 0.034 Uiso 1 1 calc R U . . .
C37 C 0.7721(3) 0.5021(2) 0.62934(19) 0.0398(10) Uani 1 1 d . . . . .
H37A H 0.722839 0.468100 0.598465 0.060 Uiso 1 1 calc R U . . .
H37B H 0.735636 0.524820 0.659707 0.060 Uiso 1 1 calc R U . . .
H37C H 0.836174 0.476445 0.657517 0.060 Uiso 1 1 calc R U . . .
C38 C 0.8988(3) 0.6788(2) 0.58072(17) 0.0330(10) Uani 1 1 d . . . . .
H38A H 0.830021 0.705845 0.567720 0.040 Uiso 1 1 calc R U . . .
H38B H 0.956375 0.711419 0.607571 0.040 Uiso 1 1 calc R U . . .
C39 C 0.9242(3) 0.6553(3) 0.51416(19) 0.0622(15) Uani 1 1 d . . . . .
H39A H 0.931988 0.697846 0.487631 0.093 Uiso 1 1 calc R U . . .
H39B H 0.865301 0.625415 0.485964 0.093 Uiso 1 1 calc R U . . .
H39C H 0.991607 0.627839 0.526678 0.093 Uiso 1 1 calc R U . . .
C40 C 1.1386(3) 0.6562(2) 0.73593(19) 0.0404(11) Uani 1 1 d . . . . .
H40A H 1.107594 0.697261 0.706450 0.061 Uiso 1 1 calc R U . . .
H40B H 1.196949 0.635424 0.720837 0.061 Uiso 1 1 calc R U . . .
H40C H 1.167242 0.672071 0.784151 0.061 Uiso 1 1 calc R U . . .
C41 C 1.1008(3) 0.5382(2) 0.77759(18) 0.0389(11) Uani 1 1 d . . . . .
H41A H 1.128635 0.555494 0.825401 0.058 Uiso 1 1 calc R U . . .
H41B H 1.159886 0.517389 0.763318 0.058 Uiso 1 1 calc R U . . .
H41C H 1.045446 0.501690 0.774674 0.058 Uiso 1 1 calc R U . . .
C42 C 0.9695(3) 0.64764(19) 0.82093(16) 0.0203(8) Uani 1 1 d . . . . .
C43 C 0.9448(3) 0.59273(19) 0.86065(17) 0.0223(8) Uani 1 1 d . . . . .
C44 C 0.9733(3) 0.6025(2) 0.93195(17) 0.0299(9) Uani 1 1 d . . . . .
H44 H 0.957542 0.565987 0.960100 0.036 Uiso 1 1 calc R U . . .
C45 C 1.0238(3) 0.6641(2) 0.96245(17) 0.0316(10) Uani 1 1 d . . . . .
H45 H 1.045192 0.669090 1.011410 0.038 Uiso 1 1 calc R U . . .
C46 C 1.0435(3) 0.7185(2) 0.92231(16) 0.0266(9) Uani 1 1 d . . . . .
H46 H 1.077013 0.761232 0.943906 0.032 Uiso 1 1 calc R U . . .
C47 C 1.0153(3) 0.71225(19) 0.85032(16) 0.0214(8) Uani 1 1 d . . . . .
C48 C 0.8842(3) 0.52489(19) 0.83052(17) 0.0263(9) Uani 1 1 d . . . . .
H48 H 0.883248 0.521399 0.781070 0.032 Uiso 1 1 calc R U . . .
C49 C 0.7675(3) 0.5286(2) 0.83152(18) 0.0363(10) Uani 1 1 d . . . . .
H49A H 0.728533 0.485839 0.808954 0.054 Uiso 1 1 calc R U . . .
H49B H 0.732932 0.571516 0.806668 0.054 Uiso 1 1 calc R U . . .
H49C H 0.766006 0.530683 0.879562 0.054 Uiso 1 1 calc R U . . .
C50 C 0.9381(3) 0.45682(19) 0.86782(18) 0.0331(10) Uani 1 1 d . . . . .
H50A H 1.015821 0.458764 0.874165 0.050 Uiso 1 1 calc R U . . .
H50B H 0.907145 0.414685 0.839988 0.050 Uiso 1 1 calc R U . . .
H50C H 0.925830 0.453528 0.913127 0.050 Uiso 1 1 calc R U . . .
C51 C 1.0264(3) 0.77906(19) 0.80914(17) 0.0261(9) Uani 1 1 d . . . . .
H51 H 1.004906 0.766202 0.758875 0.031 Uiso 1 1 calc R U . . .
C52 C 0.9500(3) 0.83704(19) 0.81941(17) 0.0339(9) Uani 1 1 d . . . . .
H52A H 0.970070 0.850377 0.868465 0.051 Uiso 1 1 calc R U . . .
H52B H 0.875847 0.818765 0.804675 0.051 Uiso 1 1 calc R U . . .
H52C H 0.954864 0.879235 0.791694 0.051 Uiso 1 1 calc R U . . .
C53 C 1.1415(3) 0.8084(2) 0.83002(18) 0.0372(10) Uani 1 1 d . . . . .
H53A H 1.146271 0.847038 0.798312 0.056 Uiso 1 1 calc R U . . .
H53B H 1.191503 0.769866 0.827721 0.056 Uiso 1 1 calc R U . . .
H53C H 1.160401 0.827066 0.877403 0.056 Uiso 1 1 calc R U . . .
O1W O 0.7670(3) 0.97602(18) 0.84409(19) 0.0835(12) Uani 1 1 d G . . . .
H1WA H 0.812488 0.970173 0.885143 0.125 Uiso 1 1 d G U . . .
H1WB H 0.737929 0.934982 0.828443 0.125 Uiso 1 1 d G U . . .

loop_
_atom_site_aniso_label
_atom_site_aniso_U_11
_atom_site_aniso_U_22
_atom_site_aniso_U_33
_atom_site_aniso_U_23
_atom_site_aniso_U_13
_atom_site_aniso_U_12
Cl1 0.0322(5) 0.0267(5) 0.0265(5) -0.0011(4) 0.0079(4) 0.0002(5)
O1 0.0188(13) 0.0250(15) 0.0159(12) -0.0019(11) -0.0008(10) 0.0025(13)
N1 0.0166(14) 0.0154(16) 0.0128(14) 0.0023(12) 0.0021(12) 0.0013(14)
N2 0.0185(15) 0.0198(17) 0.0187(15) 0.0046(13) 0.0019(13) 0.0011(15)
C1 0.0185(17) 0.0143(18) 0.0115(16) -0.0022(14) 0.0032(14) -0.0003(17)
C2 0.0177(17) 0.0140(18) 0.0136(17) -0.0008(14) 0.0036(14) -0.0009(17)
C3 0.0198(18) 0.0152(19) 0.0170(17) 0.0010(15) 0.0053(15) -0.0001(17)
C4 0.0197(18) 0.018(2) 0.0168(17) 0.0018(15) 0.0072(15) -0.0007(18)
C5 0.0174(18) 0.017(2) 0.0203(18) 0.0020(15) 0.0007(15) -0.0043(17)
C6 0.0145(17) 0.0197(19) 0.0191(18) -0.0013(15) 0.0038(15) 0.0014(17)
C7 0.0204(18) 0.025(2) 0.0158(18) -0.0019(16) 0.0021(15) 0.0042(19)
C8 0.0221(19) 0.022(2) 0.0158(17) 0.0048(15) 0.0016(15) 0.0064(19)
C9 0.0220(19) 0.027(2) 0.0197(19) -0.0006(16) 0.0055(16) 0.0053(19)
C10 0.023(2) 0.039(3) 0.028(2) 0.0034(19) 0.0031(17) 0.010(2)
C11 0.0187(18) 0.023(2) 0.026(2) 0.0025(17) 0.0050(16) 0.0016(18)
C12 0.0196(18) 0.0158(19) 0.0114(17) 0.0035(15) -0.0001(14) 0.0041(17)
C13 0.0218(18) 0.020(2) 0.0162(18) 0.0044(16) 0.0011(15) -0.0025(18)
C14 0.025(2) 0.031(2) 0.0236(19) 0.0073(18) 0.0043(17) -0.008(2)
C15 0.0198(19) 0.036(2) 0.0199(19) 0.0039(17) 0.0046(16) 0.000(2)
C16 0.027(2) 0.026(2) 0.0175(18) -0.0032(17) 0.0052(16) 0.001(2)
C17 0.0162(17) 0.021(2) 0.0161(17) 0.0018(15) -0.0003(15) -0.0017(18)
C18 0.028(2) 0.023(2) 0.024(2) -0.0010(17) 0.0039(17) -0.006(2)
C19 0.039(2) 0.024(2) 0.037(2) 0.0005(19) 0.0028(19) -0.007(2)
C20 0.032(2) 0.032(2) 0.0217(19) 0.0020(17) 0.0016(17) -0.010(2)
C21 0.0195(18) 0.022(2) 0.0161(17) 0.0002(16) 0.0030(15) 0.0034(18)
C22 0.028(2) 0.025(2) 0.027(2) -0.0040(17) 0.0003(17) -0.001(2)
C23 0.0242(19) 0.029(2) 0.0205(18) -0.0026(17) 0.0003(16) 0.000(2)
C24 0.034(2) 0.021(2) 0.030(2) 0.0049(17) 0.0108(18) 0.008(2)
C25 0.029(2) 0.033(2) 0.0218(19) 0.0075(18) 0.0054(17) 0.008(2)
C26 0.0166(18) 0.026(2) 0.0229(19) 0.0017(17) 0.0019(15) 0.0002(19)
C27 0.035(2) 0.027(2) 0.028(2) -0.0042(18) 0.0010(18) -0.009(2)
C28 0.0210(18) 0.026(2) 0.0171(18) -0.0023(16) 0.0057(15) 0.0055(19)
C29 0.036(2) 0.032(2) 0.028(2) 0.0002(18) 0.0132(18) 0.009(2)
C30 0.0112(16) 0.0184(19) 0.0178(18) 0.0042(15) 0.0016(14) 0.0036(17)
C31 0.023(2) 0.025(2) 0.0225(19) 0.0002(17) 0.0044(16) 0.000(2)
C32 0.025(2) 0.019(2) 0.044(2) 0.0097(19) 0.0029(19) 0.000(2)
C33 0.036(2) 0.035(3) 0.040(2) 0.021(2) 0.017(2) 0.001(2)
C34 0.031(2) 0.041(3) 0.022(2) 0.0098(19) 0.0124(18) 0.005(2)
C35 0.0171(17) 0.025(2) 0.0193(18) 0.0033(16) 0.0019(15) 0.0045(19)
C36 0.027(2) 0.029(2) 0.024(2) -0.0067(18) 0.0024(17) 0.008(2)
C37 0.040(2) 0.030(2) 0.049(3) -0.008(2) 0.013(2) -0.004(2)
C38 0.033(2) 0.038(3) 0.034(2) 0.0121(19) 0.0188(19) 0.003(2)
C39 0.069(3) 0.076(4) 0.053(3) 0.028(3) 0.036(3) 0.021(3)
C40 0.024(2) 0.039(3) 0.062(3) -0.009(2) 0.019(2) -0.009(2)
C41 0.035(2) 0.045(3) 0.035(2) 0.006(2) 0.0086(19) 0.020(2)
C42 0.0167(18) 0.025(2) 0.0156(17) 0.0026(16) -0.0008(15) 0.0021(18)
C43 0.0152(18) 0.022(2) 0.027(2) 0.0065(17) 0.0028(16) 0.0002(18)
C44 0.027(2) 0.038(2) 0.022(2) 0.0079(19) 0.0029(17) 0.001(2)
C45 0.029(2) 0.042(3) 0.0172(19) 0.0031(19) -0.0027(17) 0.002(2)
C46 0.0231(19) 0.031(2) 0.0184(19) -0.0022(17) -0.0053(16) -0.002(2)
C47 0.0139(17) 0.025(2) 0.0225(19) 0.0008(16) 0.0005(15) 0.0013(18)
C48 0.023(2) 0.023(2) 0.031(2) 0.0071(18) 0.0055(17) 0.0003(19)
C49 0.023(2) 0.031(2) 0.049(3) 0.015(2) 0.0027(19) 0.001(2)
C50 0.029(2) 0.023(2) 0.043(2) 0.0105(19) 0.0046(19) 0.003(2)
C51 0.024(2) 0.027(2) 0.0225(19) -0.0024(17) -0.0014(16) -0.006(2)
C52 0.033(2) 0.022(2) 0.039(2) -0.0004(19) -0.0006(18) -0.005(2)
C53 0.034(2) 0.032(2) 0.041(2) 0.003(2) 0.006(2) -0.008(2)
O1W 0.055(2) 0.075(3) 0.114(3) -0.043(2) 0.016(2) -0.022(2)

loop_
_atom_type_symbol
_atom_type_description
_atom_type_scat_dispersion_real
_atom_type_scat_dispersion_imag
_atom_type_scat_source
C C 0.0033 0.0016 'International Tables Vol C Tables 4.2.6.8 and 6.1.1.4'
H H 0.0000 0.0000 'International Tables Vol C Tables 4.2.6.8 and 6.1.1.4'
Cl Cl 0.1484 0.1585 'International Tables Vol C Tables 4.2.6.8 and 6.1.1.4'
N N 0.0061 0.0033 'International Tables Vol C Tables 4.2.6.8 and 6.1.1.4'
O O 0.0106 0.0060 'International Tables Vol C Tables 4.2.6.8 and 6.1.1.4'

loop_
_exptl_crystal_face_index_h
_exptl_crystal_face_index_k
_exptl_crystal_face_index_l
_exptl_crystal_face_perp_dist
-1 1 0 0.0211
1 -1 0 0.0311
-1 -1 0 0.0197
1 1 0 0.0267
0 0 -1 0.1251
0 0 1 0.1181

loop_
_geom_angle_atom_site_label_1
_geom_angle_atom_site_label_2
_geom_angle_atom_site_label_3
_geom_angle
_geom_angle_site_symmetry_1
_geom_angle_site_symmetry_3
_geom_angle_publ_flag
C4 O1 H1 109.5(19) . . ?
C1 N1 C8 112.4(2) . . ?
C1 N1 C12 127.4(3) . . ?
C12 N1 C8 119.7(2) . . ?
C5 N2 C11 113.7(2) . . ?
C5 N2 C42 129.8(3) . . ?
C42 N2 C11 116.4(2) . . ?
N1 C1 C2 126.8(3) . . ?
N1 C1 C6 108.1(3) . . ?
C2 C1 C6 124.8(3) . . ?
C1 C2 C3 125.8(3) . . ?
C1 C2 C30 120.1(3) . . ?
C3 C2 C30 113.9(3) . . ?
C2 C3 H3 117.6 . . ?
C4 C3 C2 124.8(3) . . ?
C4 C3 H3 117.6 . . ?
O1 C4 C3 120.4(3) . . ?
O1 C4 C5 115.7(3) . . ?
C3 C4 C5 123.9(3) . . ?
N2 C5 C4 123.9(3) . . ?
N2 C5 C9 110.6(3) . . ?
C4 C5 C9 125.5(3) . . ?
C1 C6 C28 110.2(3) . . ?
C7 C6 C1 101.0(2) . . ?
C7 C6 C26 109.9(3) . . ?
C7 C6 C28 112.6(3) . . ?
C26 C6 C1 116.5(3) . . ?
C26 C6 C28 106.8(2) . . ?
C6 C7 H7A 110.3 . . ?
C6 C7 H7B 110.3 . . ?
H7A C7 H7B 108.5 . . ?
C8 C7 C6 107.3(3) . . ?
C8 C7 H7A 110.3 . . ?
C8 C7 H7B 110.3 . . ?
N1 C8 C24 111.8(3) . . ?
N1 C8 C25 112.8(2) . . ?
C7 C8 N1 99.9(2) . . ?
C7 C8 C24 112.3(3) . . ?
C7 C8 C25 112.4(3) . . ?
C25 C8 C24 107.7(3) . . ?
C5 C9 C10 102.8(3) . . ?
C5 C9 C36 114.4(3) . . ?
C5 C9 C38 109.0(3) . . ?
C10 C9 C38 111.0(3) . . ?
C36 C9 C10 108.3(3) . . ?
C36 C9 C38 111.0(3) . . ?
C9 C10 H10A 109.9 . . ?
C9 C10 H10B 109.9 . . ?
H10A C10 H10B 108.3 . . ?
C11 C10 C9 108.7(3) . . ?
C11 C10 H10A 109.9 . . ?
C11 C10 H10B 109.9 . . ?
C10 C11 N2 101.2(2) . . ?
C40 C11 N2 110.3(3) . . ?
C40 C11 C10 112.5(3) . . ?
C41 C11 N2 112.2(3) . . ?
C41 C11 C10 112.0(3) . . ?
C41 C11 C40 108.6(3) . . ?
C13 C12 N1 120.6(3) . . ?
C13 C12 C17 121.2(3) . . ?
C17 C12 N1 117.9(3) . . ?
C12 C13 C18 124.4(3) . . ?
C14 C13 C12 117.8(3) . . ?
C14 C13 C18 117.7(3) . . ?
C13 C14 H14 119.1 . . ?
C15 C14 C13 121.9(3) . . ?
C15 C14 H14 119.1 . . ?
C14 C15 H15 120.3 . . ?
C16 C15 C14 119.3(3) . . ?
C16 C15 H15 120.3 . . ?
C15 C16 H16 119.0 . . ?
C15 C16 C17 121.9(3) . . ?
C17 C16 H16 119.0 . . ?
C12 C17 C21 124.5(3) . . ?
C16 C17 C12 117.7(3) . . ?
C16 C17 C21 117.8(3) . . ?
C13 C18 H18 108.2 . . ?
C13 C18 C19 112.2(3) . . ?
C13 C18 C20 110.3(3) . . ?
C19 C18 H18 108.2 . . ?
C20 C18 H18 108.2 . . ?
C20 C18 C19 109.7(3) . . ?
C18 C19 H19A 109.5 . . ?
C18 C19 H19B 109.5 . . ?
C18 C19 H19C 109.5 . . ?
H19A C19 H19B 109.5 . . ?
H19A C19 H19C 109.5 . . ?
H19B C19 H19C 109.5 . . ?
C18 C20 H20A 109.5 . . ?
C18 C20 H20B 109.5 . . ?
C18 C20 H20C 109.5 . . ?
H20A C20 H20B 109.5 . . ?
H20A C20 H20C 109.5 . . ?
H20B C20 H20C 109.5 . . ?
C17 C21 H21 107.7 . . ?
C17 C21 C22 112.2(3) . . ?
C17 C21 C23 112.1(3) . . ?
C22 C21 H21 107.7 . . ?
C22 C21 C23 109.2(3) . . ?
C23 C21 H21 107.7 . . ?
C21 C22 H22A 109.5 . . ?
C21 C22 H22B 109.5 . . ?
C21 C22 H22C 109.5 . . ?
H22A C22 H22B 109.5 . . ?
H22A C22 H22C 109.5 . . ?
H22B C22 H22C 109.5 . . ?
C21 C23 H23A 109.5 . . ?
C21 C23 H23B 109.5 . . ?
C21 C23 H23C 109.5 . . ?
H23A C23 H23B 109.5 . . ?
H23A C23 H23C 109.5 . . ?
H23B C23 H23C 109.5 . . ?
C8 C24 H24A 109.5 . . ?
C8 C24 H24B 109.5 . . ?
C8 C24 H24C 109.5 . . ?
H24A C24 H24B 109.5 . . ?
H24A C24 H24C 109.5 . . ?
H24B C24 H24C 109.5 . . ?
C8 C25 H25A 109.5 . . ?
C8 C25 H25B 109.5 . . ?
C8 C25 H25C 109.5 . . ?
H25A C25 H25B 109.5 . . ?
H25A C25 H25C 109.5 . . ?
H25B C25 H25C 109.5 . . ?
C6 C26 H26A 107.8 . . ?
C6 C26 H26B 107.8 . . ?
H26A C26 H26B 107.2 . . ?
C27 C26 C6 117.9(2) . . ?
C27 C26 H26A 107.8 . . ?
C27 C26 H26B 107.8 . . ?
C26 C27 H27A 109.5 . . ?
C26 C27 H27B 109.5 . . ?
C26 C27 H27C 109.5 . . ?
H27A C27 H27B 109.5 . . ?
H27A C27 H27C 109.5 . . ?
H27B C27 H27C 109.5 . . ?
C6 C28 H28A 108.4 . . ?
C6 C28 H28B 108.4 . . ?
H28A C28 H28B 107.4 . . ?
C29 C28 C6 115.6(3) . . ?
C29 C28 H28A 108.4 . . ?
C29 C28 H28B 108.4 . . ?
C28 C29 H29A 109.5 . . ?
C28 C29 H29B 109.5 . . ?
C28 C29 H29C 109.5 . . ?
H29A C29 H29B 109.5 . . ?
H29A C29 H29C 109.5 . . ?
H29B C29 H29C 109.5 . . ?
C31 C30 C2 118.2(3) . . ?
C35 C30 C2 124.1(3) . . ?
C35 C30 C31 117.7(3) . . ?
C30 C31 H31 119.1 . . ?
C32 C31 C30 121.8(3) . . ?
C32 C31 H31 119.1 . . ?
C31 C32 H32 120.1 . . ?
C33 C32 C31 119.8(4) . . ?
C33 C32 H32 120.1 . . ?
C32 C33 H33 120.3 . . ?
C34 C33 C32 119.3(3) . . ?
C34 C33 H33 120.3 . . ?
C33 C34 H34 119.5 . . ?
C33 C34 C35 121.1(3) . . ?
C35 C34 H34 119.5 . . ?
C30 C35 H35 119.9 . . ?
C34 C35 C30 120.3(3) . . ?
C34 C35 H35 119.9 . . ?
C9 C36 H36A 108.3 . . ?
C9 C36 H36B 108.3 . . ?
H36A C36 H36B 107.4 . . ?
C37 C36 C9 115.8(3) . . ?
C37 C36 H36A 108.3 . . ?
C37 C36 H36B 108.3 . . ?
C36 C37 H37A 109.5 . . ?
C36 C37 H37B 109.5 . . ?
C36 C37 H37C 109.5 . . ?
H37A C37 H37B 109.5 . . ?
H37A C37 H37C 109.5 . . ?
H37B C37 H37C 109.5 . . ?
C9 C38 H38A 109.1 . . ?
C9 C38 H38B 109.1 . . ?
H38A C38 H38B 107.8 . . ?
C39 C38 C9 112.6(3) . . ?
C39 C38 H38A 109.1 . . ?
C39 C38 H38B 109.1 . . ?
C38 C39 H39A 109.5 . . ?
C38 C39 H39B 109.5 . . ?
C38 C39 H39C 109.5 . . ?
H39A C39 H39B 109.5 . . ?
H39A C39 H39C 109.5 . . ?
H39B C39 H39C 109.5 . . ?
C11 C40 H40A 109.5 . . ?
C11 C40 H40B 109.5 . . ?
C11 C40 H40C 109.5 . . ?
H40A C40 H40B 109.5 . . ?
H40A C40 H40C 109.5 . . ?
H40B C40 H40C 109.5 . . ?
C11 C41 H41A 109.5 . . ?
C11 C41 H41B 109.5 . . ?
C11 C41 H41C 109.5 . . ?
H41A C41 H41B 109.5 . . ?
H41A C41 H41C 109.5 . . ?
H41B C41 H41C 109.5 . . ?
C43 C42 N2 118.0(3) . . ?
C47 C42 N2 119.8(3) . . ?
C47 C42 C43 122.0(3) . . ?
C42 C43 C48 124.1(3) . . ?
C44 C43 C42 117.8(3) . . ?
C44 C43 C48 118.1(3) . . ?
C43 C44 H44 119.4 . . ?
C45 C44 C43 121.2(3) . . ?
C45 C44 H44 119.4 . . ?
C44 C45 H45 120.0 . . ?
C46 C45 C44 120.1(3) . . ?
C46 C45 H45 120.0 . . ?
C45 C46 H46 119.3 . . ?
C45 C46 C47 121.4(4) . . ?
C47 C46 H46 119.3 . . ?
C42 C47 C46 117.4(3) . . ?
C42 C47 C51 124.7(3) . . ?
C46 C47 C51 117.6(3) . . ?
C43 C48 H48 107.7 . . ?
C43 C48 C49 110.8(3) . . ?
C43 C48 C50 112.8(3) . . ?
C49 C48 H48 107.7 . . ?
C49 C48 C50 109.8(3) . . ?
C50 C48 H48 107.7 . . ?
C48 C49 H49A 109.5 . . ?
C48 C49 H49B 109.5 . . ?
C48 C49 H49C 109.5 . . ?
H49A C49 H49B 109.5 . . ?
H49A C49 H49C 109.5 . . ?
H49B C49 H49C 109.5 . . ?
C48 C50 H50A 109.5 . . ?
C48 C50 H50B 109.5 . . ?
C48 C50 H50C 109.5 . . ?
H50A C50 H50B 109.5 . . ?
H50A C50 H50C 109.5 . . ?
H50B C50 H50C 109.5 . . ?
C47 C51 H51 108.4 . . ?
C52 C51 C47 109.3(3) . . ?
C52 C51 H51 108.4 . . ?
C52 C51 C53 109.4(3) . . ?
C53 C51 C47 112.7(3) . . ?
C53 C51 H51 108.4 . . ?
C51 C52 H52A 109.5 . . ?
C51 C52 H52B 109.5 . . ?
C51 C52 H52C 109.5 . . ?
H52A C52 H52B 109.5 . . ?
H52A C52 H52C 109.5 . . ?
H52B C52 H52C 109.5 . . ?
C51 C53 H53A 109.5 . . ?
C51 C53 H53B 109.5 . . ?
C51 C53 H53C 109.5 . . ?
H53A C53 H53B 109.5 . . ?
H53A C53 H53C 109.5 . . ?
H53B C53 H53C 109.5 . . ?
H1WA O1W H1WB 109.5 . . ?

loop_
_geom_bond_atom_site_label_1
_geom_bond_atom_site_label_2
_geom_bond_distance
_geom_bond_site_symmetry_2
_geom_bond_publ_flag
O1 H1 0.91(3) . ?
O1 C4 1.368(3) . ?
N1 C1 1.366(4) . ?
N1 C8 1.507(4) . ?
N1 C12 1.447(4) . ?
N2 C5 1.336(4) . ?
N2 C11 1.539(4) . ?
N2 C42 1.458(4) . ?
C1 C2 1.385(4) . ?
C1 C6 1.562(4) . ?
C2 C3 1.433(4) . ?
C2 C30 1.512(4) . ?
C3 H3 0.9500 . ?
C3 C4 1.387(4) . ?
C4 C5 1.420(4) . ?
C5 C9 1.534(4) . ?
C6 C7 1.527(4) . ?
C6 C26 1.538(4) . ?
C6 C28 1.562(4) . ?
C7 H7A 0.9900 . ?
C7 H7B 0.9900 . ?
C7 C8 1.505(4) . ?
C8 C24 1.527(4) . ?
C8 C25 1.525(4) . ?
C9 C10 1.543(4) . ?
C9 C36 1.540(5) . ?
C9 C38 1.555(4) . ?
C10 H10A 0.9900 . ?
C10 H10B 0.9900 . ?
C10 C11 1.526(4) . ?
C11 C40 1.515(5) . ?
C11 C41 1.513(5) . ?
C12 C13 1.401(4) . ?
C12 C17 1.406(4) . ?
C13 C14 1.399(4) . ?
C13 C18 1.510(4) . ?
C14 H14 0.9500 . ?
C14 C15 1.374(4) . ?
C15 H15 0.9500 . ?
C15 C16 1.369(4) . ?
C16 H16 0.9500 . ?
C16 C17 1.401(4) . ?
C17 C21 1.511(4) . ?
C18 H18 1.0000 . ?
C18 C19 1.531(5) . ?
C18 C20 1.530(4) . ?
C19 H19A 0.9800 . ?
C19 H19B 0.9800 . ?
C19 H19C 0.9800 . ?
C20 H20A 0.9800 . ?
C20 H20B 0.9800 . ?
C20 H20C 0.9800 . ?
C21 H21 1.0000 . ?
C21 C22 1.528(4) . ?
C21 C23 1.541(4) . ?
C22 H22A 0.9800 . ?
C22 H22B 0.9800 . ?
C22 H22C 0.9800 . ?
C23 H23A 0.9800 . ?
C23 H23B 0.9800 . ?
C23 H23C 0.9800 . ?
C24 H24A 0.9800 . ?
C24 H24B 0.9800 . ?
C24 H24C 0.9800 . ?
C25 H25A 0.9800 . ?
C25 H25B 0.9800 . ?
C25 H25C 0.9800 . ?
C26 H26A 0.9900 . ?
C26 H26B 0.9900 . ?
C26 C27 1.532(4) . ?
C27 H27A 0.9800 . ?
C27 H27B 0.9800 . ?
C27 H27C 0.9800 . ?
C28 H28A 0.9900 . ?
C28 H28B 0.9900 . ?
C28 C29 1.518(4) . ?
C29 H29A 0.9800 . ?
C29 H29B 0.9800 . ?
C29 H29C 0.9800 . ?
C30 C31 1.391(5) . ?
C30 C35 1.390(4) . ?
C31 H31 0.9500 . ?
C31 C32 1.384(4) . ?
C32 H32 0.9500 . ?
C32 C33 1.375(5) . ?
C33 H33 0.9500 . ?
C33 C34 1.374(5) . ?
C34 H34 0.9500 . ?
C34 C35 1.389(4) . ?
C35 H35 0.9500 . ?
C36 H36A 0.9900 . ?
C36 H36B 0.9900 . ?
C36 C37 1.530(5) . ?
C37 H37A 0.9800 . ?
C37 H37B 0.9800 . ?
C37 H37C 0.9800 . ?
C38 H38A 0.9900 . ?
C38 H38B 0.9900 . ?
C38 C39 1.546(4) . ?
C39 H39A 0.9800 . ?
C39 H39B 0.9800 . ?
C39 H39C 0.9800 . ?
C40 H40A 0.9800 . ?
C40 H40B 0.9800 . ?
C40 H40C 0.9800 . ?
C41 H41A 0.9800 . ?
C41 H41B 0.9800 . ?
C41 H41C 0.9800 . ?
C42 C43 1.399(4) . ?
C42 C47 1.395(5) . ?
C43 C44 1.390(4) . ?
C43 C48 1.518(5) . ?
C44 H44 0.9500 . ?
C44 C45 1.374(5) . ?
C45 H45 0.9500 . ?
C45 C46 1.371(5) . ?
C46 H46 0.9500 . ?
C46 C47 1.397(4) . ?
C47 C51 1.531(5) . ?
C48 H48 1.0000 . ?
C48 C49 1.526(4) . ?
C48 C50 1.534(5) . ?
C49 H49A 0.9800 . ?
C49 H49B 0.9800 . ?
C49 H49C 0.9800 . ?
C50 H50A 0.9800 . ?
C50 H50B 0.9800 . ?
C50 H50C 0.9800 . ?
C51 H51 1.0000 . ?
C51 C52 1.525(5) . ?
C51 C53 1.528(4) . ?
C52 H52A 0.9800 . ?
C52 H52B 0.9800 . ?
C52 H52C 0.9800 . ?
C53 H53A 0.9800 . ?
C53 H53B 0.9800 . ?
C53 H53C 0.9800 . ?
O1W H1WA 0.8694 . ?
O1W H1WB 0.8700 . ?

loop_
_geom_hbond_atom_site_label_D
_geom_hbond_atom_site_label_H
_geom_hbond_atom_site_label_A
_geom_hbond_distance_DH
_geom_hbond_distance_HA
_geom_hbond_distance_DA
_geom_hbond_angle_DHA
_geom_hbond_site_symmetry_A
_geom_hbond_publ_flag
O1 H1 Cl1 0.91(3) 2.23(3) 3.133(3) 171(3) . yes
C35 H35 Cl1 0.95 2.76 3.611(4) 149.7 . yes
O1W H1WB Cl1 0.87 2.34 3.194(4) 165.5 . yes

loop_
_geom_torsion_atom_site_label_1
_geom_torsion_atom_site_label_2
_geom_torsion_atom_site_label_3
_geom_torsion_atom_site_label_4
_geom_torsion
_geom_torsion_site_symmetry_1
_geom_torsion_site_symmetry_2
_geom_torsion_site_symmetry_3
_geom_torsion_site_symmetry_4
_geom_torsion_publ_flag
O1 C4 C5 N2 0.1(5) . . . . ?
O1 C4 C5 C9 177.5(3) . . . . ?
N1 C1 C2 C3 -6.1(5) . . . . ?
N1 C1 C2 C30 179.9(3) . . . . ?
N1 C1 C6 C7 11.5(3) . . . . ?
N1 C1 C6 C26 130.5(3) . . . . ?
N1 C1 C6 C28 -107.7(3) . . . . ?
N1 C12 C13 C14 -171.7(3) . . . . ?
N1 C12 C13 C18 10.6(5) . . . . ?
N1 C12 C17 C16 174.2(3) . . . . ?
N1 C12 C17 C21 -5.4(5) . . . . ?
N2 C5 C9 C10 8.8(4) . . . . ?
N2 C5 C9 C36 126.0(3) . . . . ?
N2 C5 C9 C38 -109.1(3) . . . . ?
N2 C42 C43 C44 170.8(3) . . . . ?
N2 C42 C43 C48 -12.2(5) . . . . ?
N2 C42 C47 C46 -169.8(3) . . . . ?
N2 C42 C47 C51 16.6(5) . . . . ?
C1 N1 C8 C7 -27.0(3) . . . . ?
C1 N1 C8 C24 92.0(3) . . . . ?
C1 N1 C8 C25 -146.5(3) . . . . ?
C1 N1 C12 C13 -105.2(4) . . . . ?
C1 N1 C12 C17 80.3(4) . . . . ?
C1 C2 C3 C4 146.8(4) . . . . ?
C1 C2 C30 C31 98.0(4) . . . . ?
C1 C2 C30 C35 -81.9(4) . . . . ?
C1 C6 C7 C8 -28.5(3) . . . . ?
C1 C6 C26 C27 -51.2(4) . . . . ?
C1 C6 C28 C29 150.2(3) . . . . ?
C2 C1 C6 C7 -173.4(3) . . . . ?
C2 C1 C6 C26 -54.4(4) . . . . ?
C2 C1 C6 C28 67.4(4) . . . . ?
C2 C3 C4 O1 -21.3(5) . . . . ?
C2 C3 C4 C5 158.1(3) . . . . ?
C2 C30 C31 C32 -176.2(3) . . . . ?
C2 C30 C35 C34 176.7(3) . . . . ?
C3 C2 C30 C31 -76.7(4) . . . . ?
C3 C2 C30 C35 103.4(4) . . . . ?
C3 C4 C5 N2 -179.3(3) . . . . ?
C3 C4 C5 C9 -1.9(6) . . . . ?
C4 C5 C9 C10 -168.9(3) . . . . ?
C4 C5 C9 C36 -51.7(5) . . . . ?
C4 C5 C9 C38 73.3(4) . . . . ?
C5 N2 C11 C10 -11.9(4) . . . . ?
C5 N2 C11 C40 107.4(3) . . . . ?
C5 N2 C11 C41 -131.4(3) . . . . ?
C5 N2 C42 C43 89.1(4) . . . . ?
C5 N2 C42 C47 -96.1(4) . . . . ?
C5 C9 C10 C11 -16.2(4) . . . . ?
C5 C9 C36 C37 -43.6(4) . . . . ?
C5 C9 C38 C39 178.0(3) . . . . ?
C6 C1 C2 C3 179.7(3) . . . . ?
C6 C1 C2 C30 5.7(5) . . . . ?
C6 C7 C8 N1 33.5(3) . . . . ?
C6 C7 C8 C24 -85.1(3) . . . . ?
C6 C7 C8 C25 153.3(3) . . . . ?
C7 C6 C26 C27 62.9(4) . . . . ?
C7 C6 C28 C29 38.2(4) . . . . ?
C8 N1 C1 C2 -165.2(3) . . . . ?
C8 N1 C1 C6 9.8(4) . . . . ?
C8 N1 C12 C13 82.8(4) . . . . ?
C8 N1 C12 C17 -91.8(4) . . . . ?
C9 C10 C11 N2 16.9(4) . . . . ?
C9 C10 C11 C40 -100.9(3) . . . . ?
C9 C10 C11 C41 136.5(3) . . . . ?
C10 C9 C36 C37 70.4(4) . . . . ?
C10 C9 C38 C39 65.5(4) . . . . ?
C11 N2 C5 C4 179.7(3) . . . . ?
C11 N2 C5 C9 2.0(4) . . . . ?
C11 N2 C42 C43 -88.3(4) . . . . ?
C11 N2 C42 C47 86.5(4) . . . . ?
C12 N1 C1 C2 22.3(5) . . . . ?
C12 N1 C1 C6 -162.7(3) . . . . ?
C12 N1 C8 C7 146.2(3) . . . . ?
C12 N1 C8 C24 -94.8(3) . . . . ?
C12 N1 C8 C25 26.7(4) . . . . ?
C12 C13 C14 C15 -2.3(5) . . . . ?
C12 C13 C18 C19 -122.4(4) . . . . ?
C12 C13 C18 C20 115.1(4) . . . . ?
C12 C17 C21 C22 -105.5(4) . . . . ?
C12 C17 C21 C23 131.3(3) . . . . ?
C13 C12 C17 C16 -0.3(5) . . . . ?
C13 C12 C17 C21 -179.9(3) . . . . ?
C13 C14 C15 C16 -0.4(5) . . . . ?
C14 C13 C18 C19 59.9(4) . . . . ?
C14 C13 C18 C20 -62.6(4) . . . . ?
C14 C15 C16 C17 2.9(5) . . . . ?
C15 C16 C17 C12 -2.5(5) . . . . ?
C15 C16 C17 C21 177.1(3) . . . . ?
C16 C17 C21 C22 75.0(4) . . . . ?
C16 C17 C21 C23 -48.2(4) . . . . ?
C17 C12 C13 C14 2.6(5) . . . . ?
C17 C12 C13 C18 -175.0(3) . . . . ?
C18 C13 C14 C15 175.5(3) . . . . ?
C26 C6 C7 C8 -152.1(3) . . . . ?
C26 C6 C28 C29 -82.4(3) . . . . ?
C28 C6 C7 C8 89.0(3) . . . . ?
C28 C6 C26 C27 -174.7(3) . . . . ?
C30 C2 C3 C4 -38.9(5) . . . . ?
C30 C31 C32 C33 -0.8(6) . . . . ?
C31 C30 C35 C34 -3.2(5) . . . . ?
C31 C32 C33 C34 -2.5(6) . . . . ?
C32 C33 C34 C35 3.0(6) . . . . ?
C33 C34 C35 C30 0.0(5) . . . . ?
C35 C30 C31 C32 3.7(5) . . . . ?
C36 C9 C10 C11 -137.7(3) . . . . ?
C36 C9 C38 C39 -55.1(4) . . . . ?
C38 C9 C10 C11 100.2(3) . . . . ?
C38 C9 C36 C37 -167.5(3) . . . . ?
C42 N2 C5 C4 2.3(6) . . . . ?
C42 N2 C5 C9 -175.4(3) . . . . ?
C42 N2 C11 C10 165.9(3) . . . . ?
C42 N2 C11 C40 -74.8(4) . . . . ?
C42 N2 C11 C41 46.4(4) . . . . ?
C42 C43 C44 C45 0.2(5) . . . . ?
C42 C43 C48 C49 -103.3(4) . . . . ?
C42 C43 C48 C50 133.1(3) . . . . ?
C42 C47 C51 C52 110.5(4) . . . . ?
C42 C47 C51 C53 -127.6(3) . . . . ?
C43 C42 C47 C46 4.8(5) . . . . ?
C43 C42 C47 C51 -168.9(3) . . . . ?
C43 C44 C45 C46 2.4(6) . . . . ?
C44 C43 C48 C49 73.6(4) . . . . ?
C44 C43 C48 C50 -49.9(4) . . . . ?
C44 C45 C46 C47 -1.4(5) . . . . ?
C45 C46 C47 C42 -2.1(5) . . . . ?
C45 C46 C47 C51 172.0(3) . . . . ?
C46 C47 C51 C52 -63.1(4) . . . . ?
C46 C47 C51 C53 58.8(4) . . . . ?
C47 C42 C43 C44 -3.8(5) . . . . ?
C47 C42 C43 C48 173.1(3) . . . . ?
C48 C43 C44 C45 -177.0(3) . . . . ?

loop_
_exptl_oxdiff_crystal_face_indexfrac_h
_exptl_oxdiff_crystal_face_indexfrac_k
_exptl_oxdiff_crystal_face_indexfrac_l
_exptl_oxdiff_crystal_face_x
_exptl_oxdiff_crystal_face_y
_exptl_oxdiff_crystal_face_z
-0.9994 1.0009 0.0033 0.0539 0.0372 0.0204
0.9994 -1.0009 -0.0033 -0.0539 -0.0372 -0.0204
-0.9998 -0.9982 0.0028 -0.0167 0.0479 0.0463
0.9998 0.9982 -0.0028 0.0167 -0.0479 -0.0463
-0.0005 0.0008 -0.9986 -0.0024 0.0311 -0.0193
0.0005 -0.0008 0.9986 0.0024 -0.0311 0.0193
